data_4317528
loop_
_publ_author_name
'Jiang-Gao Mao'
'Joanna Goodey'
'Arnold M. Guloy'

_publ_section_title
;
 SrInGe and EuInGe: New Zintl Phases with an Unusual Anionic Network
 Derived from the ThSi2 Structure
;
_journal_name_full 'Inorganic Chemistry'
_journal_page_first 931
_journal_page_last 937
_journal_paper_doi 10.1021/ic0102891
_journal_volume 41
_journal_year 2002
_chemical_formula_sum 'Ge In Sr'
_chemical_formula_weight 275.03
_chemical_name_systematic
;
   ?
;
_space_group_IT_number 62
_symmetry_cell_setting orthorhombic
_symmetry_space_group_name_Hall '-P 2ac 2n'
_symmetry_space_group_name_H-M 'P n m a'
_atom_sites_solution_hydrogens geom
_atom_sites_solution_primary direct
_atom_sites_solution_secondary difmap
_audit_creation_method SHELXL
_cell_angle_alpha 90.00
_cell_angle_beta 90.00
_cell_angle_gamma 90.00
_cell_formula_units_Z 4
_cell_length_a 5.0213(11)
_cell_length_b 4.0455(9)
_cell_length_c 16.188(4)
_cell_measurement_temperature 293(2)
_cell_volume 328.84(13)
_computing_structure_refinement 'SHELXL-93 (Sheldrick, 1993)'
_computing_structure_solution 'SHELXS-86 (Sheldrick, 1990)'
_diffrn_ambient_temperature 293(2)
_diffrn_measurement_device 'Siemens Smart CCD'
_diffrn_measurement_method 'Hemisphere, omega scan'
_diffrn_radiation_monochromator graphite
_diffrn_radiation_source 'fine-focus sealed tube'
_diffrn_radiation_type MoK\a
_diffrn_radiation_wavelength 0.71073
_diffrn_reflns_av_R_equivalents 0.0745
_diffrn_reflns_av_sigmaI/netI 0.0616
_diffrn_reflns_limit_h_max 5
_diffrn_reflns_limit_h_min -6
_diffrn_reflns_limit_k_max 5
_diffrn_reflns_limit_k_min -5
_diffrn_reflns_limit_l_max 21
_diffrn_reflns_limit_l_min -15
_diffrn_reflns_number 1897
_diffrn_reflns_theta_max 28.19
_diffrn_reflns_theta_min 2.52
_diffrn_standards_decay_% '< 1.0%'
_exptl_absorpt_coefficient_mu 31.882
_exptl_absorpt_correction_T_max 0.992
_exptl_absorpt_correction_T_min 0.486
_exptl_absorpt_correction_type 'psi scan method'
_exptl_crystal_colour black
_exptl_crystal_density_diffrn 5.555
_exptl_crystal_description block
_exptl_crystal_F_000 476
_exptl_crystal_size_max 0.08
_exptl_crystal_size_mid 0.04
_exptl_crystal_size_min 0.02
_refine_diff_density_max 1.413
_refine_diff_density_min -1.607
_refine_diff_density_rms 0.347
_refine_ls_extinction_method none
_refine_ls_goodness_of_fit_all 1.069
_refine_ls_goodness_of_fit_obs 1.143
_refine_ls_matrix_type full
_refine_ls_number_parameters 22
_refine_ls_number_reflns 443
_refine_ls_number_restraints 0
_refine_ls_restrained_S_all 1.069
_refine_ls_restrained_S_obs 1.143
_refine_ls_R_factor_all 0.0643
_refine_ls_R_factor_obs 0.0396
_refine_ls_shift/esd_max 0.000
_refine_ls_shift/esd_mean 0.000
_refine_ls_structure_factor_coef Fsqd
_refine_ls_weighting_details 'w=1/[\s^2^(Fo^2^)+(0.0337P)^2^+0.0000P] where P=(Fo^2^+2Fc^2^)/3'
_refine_ls_weighting_scheme calc
_refine_ls_wR_factor_all 0.0797
_refine_ls_wR_factor_obs 0.0738
_reflns_number_observed 337
_reflns_number_total 443
_reflns_observed_criterion >2sigma(I)
_cod_data_source_file ic0102891_2.cif
_cod_data_source_block sringe
_cod_depositor_comments
;
The following automatic conversions were performed:

'_symmetry_cell_setting' value 'Orthorhombic' changed to
'orthorhombic' according to the built-in table from CIF Core
dictionary named 'cif_core.dic' version 2.4.1 from 2010-06-29.

Automatic conversion script
Id: cif_fix_values 1646 2011-03-28 12:23:43Z adriana 

The following automatic conversions were performed:

'_refine_ls_weighting_scheme' value 'calc
w=1/[\s^2^(Fo^2^)+(0.0337P)^2^+0.0000P] where P=(Fo^2^+2Fc^2^)/3' was
changed to 'calc'. New tag '_refine_ls_weighting_details' was
created. The value of the new tag was set to
'w=1/[\s^2^(Fo^2^)+(0.0337P)^2^+0.0000P] where P=(Fo^2^+2Fc^2^)/3'.

Automatic conversion script
Id: cif_fix_values 3143 2015-03-26 13:38:13Z robertas 
;
_cod_original_cell_volume 328.83(12)
_cod_database_code 4317528

loop_
_symmetry_equiv_pos_as_xyz
'x, y, z'
'-x+1/2, -y, z+1/2'
'-x, y+1/2, -z'
'x+1/2, -y+1/2, -z+1/2'
'-x, -y, -z'
'x-1/2, y, -z-1/2'
'x, -y-1/2, z'
'-x-1/2, y-1/2, z-1/2'

loop_
_atom_site_aniso_label
_atom_site_aniso_U_11
_atom_site_aniso_U_22
_atom_site_aniso_U_33
_atom_site_aniso_U_23
_atom_site_aniso_U_13
_atom_site_aniso_U_12
Sr1 0.0129(5) 0.0115(6) 0.0137(7) 0.000 0.0000(4) 0.000
In1 0.0100(5) 0.0151(6) 0.0129(7) -0.0005(4) 0.0002(4) 0.0000(3)
Ge1 0.0118(6) 0.0099(6) 0.0122(7) 0.000 0.0004(5) 0.000

loop_
_atom_site_label
_atom_site_type_symbol
_atom_site_fract_x
_atom_site_fract_y
_atom_site_fract_z
_atom_site_U_iso_or_equiv
_atom_site_thermal_displace_type
_atom_site_occupancy
_atom_site_calc_flag
_atom_site_refinement_flags
_atom_site_disorder_group
Sr1 Sr 0.0199(2) 0.2500 0.39185(7) 0.0127(3) Uani 1 d S .
In1 In 0.5031(2) 0.1493(2) 0.71003(7) 0.0127(3) Uani 0.50 d P .
Ge1 Ge 0.4229(2) 0.2500 0.54196(9) 0.0113(3) Uani 1 d S .

loop_
_atom_type_symbol
_atom_type_description
_atom_type_scat_dispersion_real
_atom_type_scat_dispersion_imag
_atom_type_scat_source
Ge Ge 0.1547 1.8001 'International Tables Vol C Tables 4.2.6.8 and 6.1.1.4'
In In -0.7276 1.3100 'International Tables Vol C Tables 4.2.6.8 and 6.1.1.4'
Sr Sr -1.5307 3.2498 'International Tables Vol C Tables 4.2.6.8 and 6.1.1.4'

loop_
_geom_angle_atom_site_label_1
_geom_angle_atom_site_label_2
_geom_angle_atom_site_label_3
_geom_angle
_geom_angle_site_symmetry_1
_geom_angle_site_symmetry_3
_geom_angle_publ_flag
Ge1 Sr1 Ge1 100.83(4) . 5_556 ?
Ge1 Sr1 Ge1 100.83(4) . 5_566 ?
Ge1 Sr1 Ge1 78.67(4) 5_556 5_566 ?
Ge1 Sr1 In1 85.42(4) . 3_656 ?
Ge1 Sr1 In1 167.40(4) 5_556 3_656 ?
Ge1 Sr1 In1 111.12(3) 5_566 3_656 ?
Ge1 Sr1 In1 85.42(4) . 5_656 ?
Ge1 Sr1 In1 111.12(3) 5_556 5_656 ?
Ge1 Sr1 In1 167.40(4) 5_566 5_656 ?
In1 Sr1 In1 58.10(4) 3_656 5_656 ?
Ge1 Sr1 In1 134.05(4) . 2_554 ?
Ge1 Sr1 In1 88.02(3) 5_556 2_554 ?
Ge1 Sr1 In1 125.10(4) 5_566 2_554 ?
In1 Sr1 In1 79.85(4) 3_656 2_554 ?
In1 Sr1 In1 49.98(2) 5_656 2_554 ?
Ge1 Sr1 In1 134.05(4) . 8_665 ?
Ge1 Sr1 In1 125.10(4) 5_556 8_665 ?
Ge1 Sr1 In1 88.02(3) 5_566 8_665 ?
In1 Sr1 In1 49.98(2) 3_656 8_665 ?
In1 Sr1 In1 79.85(4) 5_656 8_665 ?
In1 Sr1 In1 57.48(4) 2_554 8_665 ?
Ge1 Sr1 In1 147.47(3) . 5_556 ?
Ge1 Sr1 In1 48.87(3) 5_556 5_556 ?
Ge1 Sr1 In1 85.86(4) 5_566 5_556 ?
In1 Sr1 In1 122.09(5) 3_656 5_556 ?
In1 Sr1 In1 94.74(4) 5_656 5_556 ?
In1 Sr1 In1 48.61(2) 2_554 5_556 ?
In1 Sr1 In1 77.47(4) 8_665 5_556 ?
Ge1 Sr1 In1 147.47(3) . 3_556 ?
Ge1 Sr1 In1 85.86(4) 5_556 3_556 ?
Ge1 Sr1 In1 48.87(3) 5_566 3_556 ?
In1 Sr1 In1 94.74(4) 3_656 3_556 ?
In1 Sr1 In1 122.09(5) 5_656 3_556 ?
In1 Sr1 In1 77.47(4) 2_554 3_556 ?
In1 Sr1 In1 48.61(2) 8_665 3_556 ?
In1 Sr1 In1 55.03(4) 5_556 3_556 ?
Ge1 Sr1 Ge1 43.69(3) . 5_666 ?
Ge1 Sr1 Ge1 142.60(6) 5_556 5_666 ?
Ge1 Sr1 Ge1 94.88(3) 5_566 5_666 ?
In1 Sr1 Ge1 47.00(3) 3_656 5_666 ?
In1 Sr1 Ge1 82.03(4) 5_656 5_666 ?
In1 Sr1 Ge1 123.73(4) 2_554 5_666 ?
In1 Sr1 Ge1 90.99(3) 8_665 5_666 ?
In1 Sr1 Ge1 168.41(4) 5_556 5_666 ?
In1 Sr1 Ge1 117.56(3) 3_556 5_666 ?
Ge1 Sr1 Ge1 43.69(3) . 5_656 ?
Ge1 Sr1 Ge1 94.88(3) 5_556 5_656 ?
Ge1 Sr1 Ge1 142.60(6) 5_566 5_656 ?
In1 Sr1 Ge1 82.03(4) 3_656 5_656 ?
In1 Sr1 Ge1 47.00(3) 5_656 5_656 ?
In1 Sr1 Ge1 90.99(3) 2_554 5_656 ?
In1 Sr1 Ge1 123.73(4) 8_665 5_656 ?
In1 Sr1 Ge1 117.56(3) 5_556 5_656 ?
In1 Sr1 Ge1 168.41(4) 3_556 5_656 ?
Ge1 Sr1 Ge1 68.05(3) 5_666 5_656 ?
Ge1 Sr1 In1 85.98(4) . 5_666 ?
Ge1 Sr1 In1 173.19(5) 5_556 5_666 ?
Ge1 Sr1 In1 100.37(3) 5_566 5_666 ?
In1 Sr1 In1 10.84(3) 3_656 5_666 ?
In1 Sr1 In1 68.93(3) 5_656 5_666 ?
In1 Sr1 In1 87.06(3) 2_554 5_666 ?
In1 Sr1 In1 48.10(2) 8_665 5_666 ?
In1 Sr1 In1 124.45(5) 5_556 5_666 ?
In1 Sr1 In1 88.46(3) 3_556 5_666 ?
Ge1 Sr1 In1 44.03(3) 5_666 5_666 ?
Ge1 Sr1 In1 89.92(3) 5_656 5_666 ?
In1 In1 Ge1 81.57(2) 7_565 . ?
In1 In1 In1 90.000(1) 7_565 6_657 ?
Ge1 In1 In1 125.24(5) . 6_657 ?
In1 In1 In1 90.0 7_565 6_557 ?
Ge1 In1 In1 108.64(5) . 6_557 ?
In1 In1 In1 125.46(9) 6_657 6_557 ?
In1 In1 In1 73.90(4) 7_565 4_556 ?
Ge1 In1 In1 120.92(6) . 4_556 ?
In1 In1 In1 16.10(4) 6_657 4_556 ?
In1 In1 In1 123.88(8) 6_557 4_556 ?
In1 In1 In1 73.90(4) 7_565 4_456 ?
Ge1 In1 In1 105.45(5) . 4_456 ?
In1 In1 In1 123.88(8) 6_657 4_456 ?
In1 In1 In1 16.10(4) 6_557 4_456 ?
In1 In1 In1 117.30(8) 4_556 4_456 ?
In1 In1 In1 180.0(3) 7_565 7 ?
Ge1 In1 In1 98.43(2) . 7 ?
In1 In1 In1 90.0 6_657 7 ?
In1 In1 In1 90.0 6_557 7 ?
In1 In1 In1 106.10(4) 4_556 7 ?
In1 In1 In1 106.10(4) 4_456 7 ?
In1 In1 Sr1 119.05(2) 7_565 5_656 ?
Ge1 In1 Sr1 71.96(4) . 5_656 ?
In1 In1 Sr1 65.61(4) 6_657 5_656 ?
In1 In1 Sr1 150.13(2) 6_557 5_656 ?
In1 In1 Sr1 74.81(4) 4_556 5_656 ?
In1 In1 Sr1 165.42(5) 4_456 5_656 ?
In1 In1 Sr1 60.95(2) 7 5_656 ?
In1 In1 Sr1 118.74(2) 7_565 2 ?
Ge1 In1 Sr1 157.35(4) . 2 ?
In1 In1 Sr1 68.23(5) 6_657 2 ?
In1 In1 Sr1 64.41(5) 6_557 2 ?
In1 In1 Sr1 77.11(5) 4_556 2 ?
In1 In1 Sr1 73.64(5) 4_456 2 ?
In1 In1 Sr1 61.26(2) 7 2 ?
Sr1 In1 Sr1 103.04(4) 5_656 2 ?
In1 In1 Sr1 117.51(2) 7_565 5_556 ?
Ge1 In1 Sr1 59.83(3) . 5_556 ?
In1 In1 Sr1 152.09(2) 6_657 5_556 ?
In1 In1 Sr1 63.16(4) 6_557 5_556 ?
In1 In1 Sr1 167.73(5) 4_556 5_556 ?
In1 In1 Sr1 72.20(3) 4_456 5_556 ?
In1 In1 Sr1 62.49(2) 7 5_556 ?
Sr1 In1 Sr1 94.74(4) 5_656 5_556 ?
Sr1 In1 Sr1 99.52(4) 2 5_556 ?
In1 In1 Sr1 50.11(2) 7_565 5_666 ?
Ge1 In1 Sr1 64.64(3) . 5_666 ?
In1 In1 Sr1 68.75(3) 6_657 5_666 ?
In1 In1 Sr1 139.56(2) 6_557 5_666 ?
In1 In1 Sr1 58.26(4) 4_556 5_666 ?
In1 In1 Sr1 123.61(5) 4_456 5_666 ?
In1 In1 Sr1 129.89(2) 7 5_666 ?
Sr1 In1 Sr1 68.93(3) 5_656 5_666 ?
Sr1 In1 Sr1 135.34(4) 2 5_666 ?
Sr1 In1 Sr1 124.45(5) 5_556 5_666 ?
In1 In1 Sr1 50.47(2) 7_565 2_565 ?
Ge1 In1 Sr1 131.04(4) . 2_565 ?
In1 In1 Sr1 70.96(4) 6_657 2_565 ?
In1 In1 Sr1 67.67(4) 6_557 2_565 ?
In1 In1 Sr1 60.66(4) 4_556 2_565 ?
In1 In1 Sr1 57.21(4) 4_456 2_565 ?
In1 In1 Sr1 129.53(2) 7 2_565 ?
Sr1 In1 Sr1 135.47(4) 5_656 2_565 ?
Sr1 In1 Sr1 68.26(4) 2 2_565 ?
Sr1 In1 Sr1 129.41(4) 5_556 2_565 ?
Sr1 In1 Sr1 86.93(3) 5_666 2_565 ?
Ge1 Ge1 Ge1 104.59(9) 5_656 5_666 ?
Ge1 Ge1 In1 126.31(6) 5_656 7_565 ?
Ge1 Ge1 In1 111.11(6) 5_666 7_565 ?
Ge1 Ge1 In1 111.11(6) 5_656 . ?
Ge1 Ge1 In1 126.31(6) 5_666 . ?
In1 Ge1 In1 16.86(4) 7_565 . ?
Ge1 Ge1 Sr1 77.61(6) 5_656 . ?
Ge1 Ge1 Sr1 77.61(6) 5_666 . ?
In1 Ge1 Sr1 147.63(5) 7_565 . ?
In1 Ge1 Sr1 147.63(5) . . ?
Ge1 Ge1 Sr1 83.56(4) 5_656 5_556 ?
Ge1 Ge1 Sr1 152.99(7) 5_666 5_556 ?
In1 Ge1 Sr1 82.26(4) 7_565 5_556 ?
In1 Ge1 Sr1 71.30(4) . 5_556 ?
Sr1 Ge1 Sr1 79.17(4) . 5_556 ?
Ge1 Ge1 Sr1 152.99(7) 5_656 5_566 ?
Ge1 Ge1 Sr1 83.56(4) 5_666 5_566 ?
In1 Ge1 Sr1 71.30(4) 7_565 5_566 ?
In1 Ge1 Sr1 82.26(4) . 5_566 ?
Sr1 Ge1 Sr1 79.17(4) . 5_566 ?
Sr1 Ge1 Sr1 78.67(4) 5_556 5_566 ?
Ge1 Ge1 Sr1 111.46(6) 5_656 5_666 ?
Ge1 Ge1 Sr1 58.70(4) 5_666 5_666 ?
In1 Ge1 Sr1 61.04(3) 7_565 5_666 ?
In1 Ge1 Sr1 71.33(4) . 5_666 ?
Sr1 Ge1 Sr1 136.31(3) . 5_666 ?
Sr1 Ge1 Sr1 142.60(6) 5_556 5_666 ?
Sr1 Ge1 Sr1 94.88(3) 5_566 5_666 ?
Ge1 Ge1 Sr1 58.70(4) 5_656 5_656 ?
Ge1 Ge1 Sr1 111.46(6) 5_666 5_656 ?
In1 Ge1 Sr1 71.33(4) 7_565 5_656 ?
In1 Ge1 Sr1 61.04(3) . 5_656 ?
Sr1 Ge1 Sr1 136.31(3) . 5_656 ?
Sr1 Ge1 Sr1 94.88(3) 5_556 5_656 ?
Sr1 Ge1 Sr1 142.60(6) 5_566 5_656 ?
Sr1 Ge1 Sr1 68.05(3) 5_666 5_656 ?
Ge1 Ge1 Sr1 55.26(4) 5_656 1_655 ?
Ge1 Ge1 Sr1 55.26(4) 5_666 1_655 ?
In1 Ge1 Sr1 120.25(5) 7_565 1_655 ?
In1 Ge1 Sr1 120.25(5) . 1_655 ?
Sr1 Ge1 Sr1 90.76(5) . 1_655 ?
Sr1 Ge1 Sr1 138.82(2) 5_556 1_655 ?
Sr1 Ge1 Sr1 138.82(2) 5_566 1_655 ?
Sr1 Ge1 Sr1 65.51(3) 5_666 1_655 ?
Sr1 Ge1 Sr1 65.51(3) 5_656 1_655 ?

loop_
_geom_bond_atom_site_label_1
_geom_bond_atom_site_label_2
_geom_bond_distance
_geom_bond_site_symmetry_2
_geom_bond_publ_flag
Sr1 Ge1 3.162(2) . ?
Sr1 Ge1 3.1911(13) 5_556 ?
Sr1 Ge1 3.1911(12) 5_566 ?
Sr1 In1 3.3265(15) 3_656 ?
Sr1 In1 3.3265(15) 5_656 ?
Sr1 In1 3.359(2) 2_554 ?
Sr1 In1 3.359(2) 8_665 ?
Sr1 In1 3.496(2) 5_556 ?
Sr1 In1 3.496(2) 3_556 ?
Sr1 Ge1 3.6149(13) 5_666 ?
Sr1 Ge1 3.6149(13) 5_656 ?
Sr1 In1 3.7899(14) 5_666 ?
In1 In1 0.815(2) 7_565 ?
In1 Ge1 2.780(2) . ?
In1 In1 2.8246(12) 6_657 ?
In1 In1 2.8246(12) 6_557 ?
In1 In1 2.9398(13) 4_556 ?
In1 In1 2.9398(13) 4_456 ?
In1 In1 3.230(2) 7 ?
In1 Sr1 3.3265(15) 5_656 ?
In1 Sr1 3.359(2) 2 ?
In1 Sr1 3.496(2) 5_556 ?
In1 Sr1 3.7899(14) 5_666 ?
In1 Sr1 3.819(2) 2_565 ?
Ge1 Ge1 2.557(2) 5_656 ?
Ge1 Ge1 2.557(2) 5_666 ?
Ge1 In1 2.780(2) 7_565 ?
Ge1 Sr1 3.1911(13) 5_556 ?
Ge1 Sr1 3.1911(13) 5_566 ?
Ge1 Sr1 3.6149(13) 5_666 ?
Ge1 Sr1 3.6149(13) 5_656 ?
Ge1 Sr1 3.859(2) 1_655 ?
